data_7158485
loop_
_publ_author_name
'Wang, Qin'
'Zhang, Kun'
'Lin, Rui-Lian'
'Sun, Wen-Qi'
'Ye, Ming-Fu'
'Xiao, Xin'
'Liu, Jing-Xin'

_publ_section_title
;
 A light-responsive molecular switch based on cucurbit[7]uril and
 1,1'-bis(benzyl)-4-[2-(4-pyridyl)-vinyl]-pyridinium dibromide displaying
 white light emission.
;
_journal_issue 6
_journal_name_full 'Organic &amp; biomolecular chemistry'
_journal_page_first 1253
_journal_page_last 1259
_journal_paper_doi 10.1039/d1ob02420e
_journal_volume 20
_journal_year 2022
_chemical_formula_sum 'C52 H52 Cl8 N4 O2 Zn2'
_chemical_formula_weight 1179.32
_space_group_IT_number 14
_space_group_name_Hall '-P 2yn'
_space_group_name_H-M_alt 'P 1 21/n 1'
_symmetry_cell_setting monoclinic
_symmetry_space_group_name_H-M 'P 1 21/n 1'
_atom_sites_solution_hydrogens geom
_atom_sites_solution_primary direct
_atom_sites_solution_secondary difmap
_audit_creation_method SHELXL-97
_audit_update_record
;
2021-01-08 deposited with the CCDC.	2022-01-12 downloaded from the CCDC.
;
_cell_angle_alpha 90.00
_cell_angle_beta 105.319(4)
_cell_angle_gamma 90.00
_cell_formula_units_Z 2
_cell_length_a 10.3073(18)
_cell_length_b 18.584(3)
_cell_length_c 14.516(2)
_cell_measurement_reflns_used 9947
_cell_measurement_temperature 296(2)
_cell_measurement_theta_max 25.46
_cell_measurement_theta_min 2.18
_cell_volume 2681.8(7)
_computing_cell_refinement 'Bruker SMART'
_computing_data_collection 'Bruker SMART'
_computing_data_reduction 'Bruker SAINT'
_computing_molecular_graphics 'Bruker SHELXTL'
_computing_publication_material 'Bruker SHELXTL'
_computing_structure_refinement 'SHELXL-97 (Sheldrick, 1997)'
_computing_structure_solution 'SHELXS-97 (Sheldrick, 1990)'
_diffrn_ambient_temperature 296(2)
_diffrn_measured_fraction_theta_full 1.000
_diffrn_measured_fraction_theta_max 1.000
_diffrn_measurement_device_type 'Bruker CCD Area Detector'
_diffrn_measurement_method '\f and \w scan'
_diffrn_radiation_monochromator graphite
_diffrn_radiation_source 'fine-focus sealed tube'
_diffrn_radiation_type MoK\a
_diffrn_radiation_wavelength 0.71073
_diffrn_reflns_av_R_equivalents 0.0961
_diffrn_reflns_av_sigmaI/netI 0.0584
_diffrn_reflns_limit_h_max 12
_diffrn_reflns_limit_h_min -12
_diffrn_reflns_limit_k_max 22
_diffrn_reflns_limit_k_min -22
_diffrn_reflns_limit_l_max 17
_diffrn_reflns_limit_l_min -17
_diffrn_reflns_number 59379
_diffrn_reflns_theta_full 26.00
_diffrn_reflns_theta_max 26.00
_diffrn_reflns_theta_min 1.82
_diffrn_standards_decay_% none
_exptl_absorpt_coefficient_mu 1.336
_exptl_absorpt_correction_T_max 0.7949
_exptl_absorpt_correction_T_min 0.7398
_exptl_absorpt_correction_type multi-scan
_exptl_absorpt_process_details 'SADABS (Bruker, 2008)'
_exptl_crystal_colour colorless
_exptl_crystal_density_diffrn 1.460
_exptl_crystal_density_meas ?
_exptl_crystal_density_method 'not measured'
_exptl_crystal_description block
_exptl_crystal_F_000 1208
_exptl_crystal_size_max 0.24
_exptl_crystal_size_mid 0.20
_exptl_crystal_size_min 0.18
_refine_diff_density_max 0.395
_refine_diff_density_min -0.356
_refine_diff_density_rms 0.068
_refine_ls_extinction_coef constr
_refine_ls_extinction_method none
_refine_ls_goodness_of_fit_ref 1.005
_refine_ls_hydrogen_treatment mixed
_refine_ls_matrix_type full
_refine_ls_number_parameters 307
_refine_ls_number_reflns 5272
_refine_ls_number_restraints 0
_refine_ls_restrained_S_all 1.005
_refine_ls_R_factor_all 0.0945
_refine_ls_R_factor_gt 0.0457
_refine_ls_shift/su_max 0.001
_refine_ls_shift/su_mean 0.000
_refine_ls_structure_factor_coef Fsqd
_refine_ls_weighting_details 'calc w=1/[\s^2^(Fo^2^)+(0.0458P)^2^+2.1429P] where P=(Fo^2^+2Fc^2^)/3'
_refine_ls_weighting_scheme calc
_refine_ls_wR_factor_gt 0.0890
_refine_ls_wR_factor_ref 0.1079
_reflns_number_gt 3498
_reflns_number_total 5272
_reflns_threshold_expression >2sigma(I)
_cod_data_source_file d1ob02420e2.cif
_cod_data_source_block p
_cod_depositor_comments
;
The following automatic conversions were performed:

data item '_symmetry_cell_setting' value 'Monoclinic' was changed to
'monoclinic' in accordance with the
/home/data/users/saulius/crontab/automatic-downloads/rss-feeds/RSC/lib/dictionaries/cif_core.dic
dictionary named 'cif_core.dic' version 2.4.2 last updated on
2011-04-26.

data item '_exptl_crystal_density_meas' value 'not measured' was
changed to '?' -- the value is perceived as not measured.

Automatic conversion script
Id: cif_fix_values 7556 2019-12-06 15:28:31Z antanas 

 Adding full bibliography for 7158485.cif.
;
_cod_original_cell_volume 2681.7(8)
_cod_original_sg_symbol_H-M P2(1)/n
_cod_database_code 7158485

loop_
_symmetry_equiv_pos_as_xyz
'x, y, z'
'-x+1/2, y+1/2, -z+1/2'
'-x, -y, -z'
'x-1/2, -y-1/2, z-1/2'

loop_
_atom_site_label
_atom_site_type_symbol
_atom_site_fract_x
_atom_site_fract_y
_atom_site_fract_z
_atom_site_U_iso_or_equiv
_atom_site_adp_type
_atom_site_occupancy
_atom_site_symmetry_multiplicity
_atom_site_calc_flag
_atom_site_refinement_flags
_atom_site_disorder_assembly
_atom_site_disorder_group
Zn1 Zn 0.26325(4) 0.17087(2) 0.49731(3) 0.03432(14) Uani 1 1 d . . .
Cl2 Cl 0.43748(10) 0.14299(5) 0.43589(7) 0.0497(3) Uani 1 1 d . . .
Cl3 Cl 0.13384(12) 0.26176(6) 0.41995(7) 0.0635(3) Uani 1 1 d . . .
Cl4 Cl 0.34505(10) 0.20230(6) 0.65242(6) 0.0569(3) Uani 1 1 d . . .
Cl1 Cl 0.13358(11) 0.07030(5) 0.48742(8) 0.0583(3) Uani 1 1 d . . .
N2 N 0.6864(3) 0.10765(14) 0.64497(18) 0.0317(6) Uani 1 1 d . . .
N1 N 1.3413(3) 0.45990(17) 0.7360(2) 0.0454(8) Uani 1 1 d . . .
C26 C 1.1336(3) 0.36298(19) 0.7146(2) 0.0355(8) Uani 1 1 d . . .
C25 C 0.9849(3) 0.26180(18) 0.6413(2) 0.0371(8) Uani 1 1 d . . .
H25A H 1.0256 0.2603 0.5912 0.045 Uiso 1 1 calc R . .
C24 C 1.0264(3) 0.31100(18) 0.7086(2) 0.0369(8) Uani 1 1 d . . .
H24A H 0.9826 0.3124 0.7569 0.044 Uiso 1 1 calc R . .
C23 C 0.6975(4) 0.16662(19) 0.6999(3) 0.0423(9) Uani 1 1 d . . .
H23A H 0.6399 0.1727 0.7389 0.051 Uiso 1 1 calc R . .
C22 C 0.8795(3) 0.21004(18) 0.6414(2) 0.0319(8) Uani 1 1 d . . .
C21 C 0.8627(4) 0.14922(19) 0.5843(2) 0.0398(9) Uani 1 1 d . . .
H21A H 0.9172 0.1425 0.5432 0.048 Uiso 1 1 calc R . .
C20 C 0.7917(4) 0.21764(19) 0.6991(3) 0.0417(9) Uani 1 1 d . . .
H20A H 0.7976 0.2581 0.7376 0.050 Uiso 1 1 calc R . .
C19 C 1.4265(4) 0.5737(2) 0.6834(3) 0.0446(10) Uani 1 1 d . . .
C18 C 1.1939(3) 0.37567(18) 0.6408(2) 0.0378(8) Uani 1 1 d . . .
H18A H 1.1648 0.3511 0.5832 0.045 Uiso 1 1 calc R . .
C17 C 0.6946(4) -0.0377(2) 0.7728(3) 0.0473(10) Uani 1 1 d . . .
H17A H 0.7319 -0.0586 0.7275 0.057 Uiso 1 1 calc R . .
C16 C 0.5836(4) 0.05200(19) 0.6496(2) 0.0412(9) Uani 1 1 d . . .
H16A H 0.5858 0.0138 0.6046 0.049 Uiso 1 1 calc R . .
H16B H 0.4948 0.0735 0.6318 0.049 Uiso 1 1 calc R . .
C15 C 1.1807(4) 0.4019(2) 0.7979(3) 0.0514(10) Uani 1 1 d . . .
H15A H 1.1412 0.3956 0.8479 0.062 Uiso 1 1 calc R . .
C14 C 1.2960(4) 0.4243(2) 0.6537(3) 0.0469(10) Uani 1 1 d . . .
H14A H 1.3352 0.4330 0.6040 0.056 Uiso 1 1 calc R . .
C13 C 0.7676(4) 0.09916(19) 0.5875(2) 0.0390(9) Uani 1 1 d . . .
H13A H 0.7590 0.0584 0.5491 0.047 Uiso 1 1 calc R . .
C12 C 0.5550(4) 0.0510(2) 0.8159(3) 0.0516(10) Uani 1 1 d . . .
H12A H 0.4973 0.0901 0.7998 0.062 Uiso 1 1 calc R . .
C11 C 1.4583(4) 0.5093(2) 0.7486(3) 0.0629(12) Uani 1 1 d . . .
H11A H 1.5332 0.4832 0.7359 0.075 Uiso 1 1 calc R . .
H11B H 1.4855 0.5256 0.8144 0.075 Uiso 1 1 calc R . .
C10 C 0.6102(3) 0.02113(19) 0.7483(2) 0.0377(9) Uani 1 1 d . . .
C9 C 1.3223(5) 0.6187(3) 0.6854(4) 0.0680(13) Uani 1 1 d . . .
H9A H 1.2689 0.6085 0.7263 0.082 Uiso 1 1 calc R . .
C8 C 1.5065(4) 0.5895(2) 0.6243(3) 0.0617(12) Uani 1 1 d . . .
H8A H 1.5773 0.5591 0.6220 0.074 Uiso 1 1 calc R . .
C7 C 1.2844(4) 0.4494(2) 0.8077(3) 0.0567(11) Uani 1 1 d . . .
H7A H 1.3158 0.4746 0.8646 0.068 Uiso 1 1 calc R . .
C6 C 0.5845(5) 0.0234(3) 0.9072(3) 0.0700(14) Uani 1 1 d . . .
H6A H 0.5472 0.0440 0.9527 0.084 Uiso 1 1 calc R . .
C5 C 0.6691(5) -0.0347(3) 0.9305(3) 0.0742(15) Uani 1 1 d . . .
H5A H 0.6893 -0.0531 0.9922 0.089 Uiso 1 1 calc R . .
C4 C 1.2958(6) 0.6771(3) 0.6294(5) 0.0952(19) Uani 1 1 d . . .
H4A H 1.2231 0.7064 0.6307 0.114 Uiso 1 1 calc R . .
C3 C 0.7238(5) -0.0656(2) 0.8641(3) 0.0630(12) Uani 1 1 d . . .
H3A H 0.7804 -0.1052 0.8804 0.076 Uiso 1 1 calc R . .
C2 C 1.4819(6) 0.6509(3) 0.5676(4) 0.0862(17) Uani 1 1 d . . .
H2A H 1.5369 0.6627 0.5284 0.103 Uiso 1 1 calc R . .
C1 C 1.3751(7) 0.6938(3) 0.5708(4) 0.0917(19) Uani 1 1 d . . .
H1A H 1.3565 0.7346 0.5326 0.110 Uiso 1 1 calc R . .
O1W O 1.5498(3) 0.33847(17) 0.7242(2) 0.0876(11) Uani 1 1 d . . .
H1WA H 1.5842 0.3209 0.7793 0.105 Uiso 1 1 d R . .
H1WB H 1.4911 0.3089 0.6936 0.105 Uiso 1 1 d R . .

loop_
_atom_site_aniso_label
_atom_site_aniso_U_11
_atom_site_aniso_U_22
_atom_site_aniso_U_33
_atom_site_aniso_U_23
_atom_site_aniso_U_13
_atom_site_aniso_U_12
Zn1 0.0400(3) 0.0329(2) 0.0321(2) 0.00130(18) 0.01298(18) 0.00154(19)
Cl2 0.0520(6) 0.0577(6) 0.0484(5) -0.0027(5) 0.0290(5) -0.0012(5)
Cl3 0.0937(9) 0.0509(6) 0.0433(6) 0.0116(5) 0.0138(5) 0.0284(6)
Cl4 0.0599(7) 0.0706(7) 0.0358(5) -0.0109(5) 0.0048(5) 0.0124(6)
Cl1 0.0606(7) 0.0390(6) 0.0826(8) -0.0078(5) 0.0321(6) -0.0123(5)
N2 0.0338(16) 0.0289(16) 0.0313(15) 0.0010(13) 0.0065(13) -0.0006(13)
N1 0.0394(19) 0.049(2) 0.0454(19) 0.0002(16) 0.0064(15) -0.0152(15)
C26 0.0297(19) 0.040(2) 0.038(2) 0.0003(17) 0.0097(16) 0.0006(17)
C25 0.036(2) 0.039(2) 0.041(2) 0.0018(18) 0.0169(17) 0.0017(17)
C24 0.037(2) 0.035(2) 0.041(2) 0.0034(17) 0.0157(17) -0.0001(17)
C23 0.049(2) 0.032(2) 0.053(2) -0.0076(18) 0.0253(19) -0.0056(18)
C22 0.032(2) 0.030(2) 0.0334(18) 0.0039(15) 0.0090(16) 0.0054(16)
C21 0.038(2) 0.045(2) 0.040(2) -0.0056(17) 0.0169(17) 0.0037(18)
C20 0.047(2) 0.029(2) 0.054(2) -0.0126(17) 0.0223(19) -0.0035(18)
C19 0.039(2) 0.046(2) 0.046(2) -0.0101(19) 0.0049(18) -0.0180(19)
C18 0.042(2) 0.035(2) 0.038(2) -0.0053(16) 0.0125(17) -0.0070(18)
C17 0.047(2) 0.038(2) 0.052(2) 0.0012(19) 0.0049(19) -0.0107(19)
C16 0.039(2) 0.035(2) 0.045(2) -0.0008(17) 0.0011(17) -0.0091(17)
C15 0.053(3) 0.062(3) 0.043(2) -0.005(2) 0.020(2) -0.018(2)
C14 0.047(2) 0.052(3) 0.045(2) 0.009(2) 0.0169(19) -0.003(2)
C13 0.045(2) 0.036(2) 0.035(2) -0.0076(16) 0.0077(17) 0.0037(18)
C12 0.064(3) 0.039(2) 0.058(3) 0.002(2) 0.026(2) -0.007(2)
C11 0.046(3) 0.072(3) 0.065(3) 0.009(2) 0.005(2) -0.023(2)
C10 0.036(2) 0.030(2) 0.044(2) 0.0008(17) 0.0040(17) -0.0115(17)
C9 0.065(3) 0.053(3) 0.087(3) -0.024(3) 0.022(3) -0.003(3)
C8 0.048(3) 0.066(3) 0.070(3) 0.002(2) 0.014(2) -0.008(2)
C7 0.064(3) 0.067(3) 0.039(2) -0.010(2) 0.012(2) -0.017(2)
C6 0.108(4) 0.056(3) 0.055(3) -0.005(2) 0.038(3) -0.022(3)
C5 0.109(4) 0.058(3) 0.048(3) 0.015(2) 0.005(3) -0.024(3)
C4 0.089(4) 0.048(4) 0.130(5) -0.020(3) -0.004(4) 0.001(3)
C3 0.067(3) 0.044(3) 0.066(3) 0.012(2) -0.004(2) -0.009(2)
C2 0.084(4) 0.095(4) 0.077(4) 0.014(3) 0.014(3) -0.036(4)
C1 0.105(5) 0.046(3) 0.096(4) 0.012(3) -0.022(4) -0.022(3)
O1W 0.081(2) 0.075(2) 0.093(2) 0.0192(19) -0.0016(19) 0.0000(19)

loop_
_atom_type_symbol
_atom_type_description
_atom_type_scat_dispersion_real
_atom_type_scat_dispersion_imag
_atom_type_scat_source
C C 0.0033 0.0016 'International Tables Vol C Tables 4.2.6.8 and 6.1.1.4'
H H 0.0000 0.0000 'International Tables Vol C Tables 4.2.6.8 and 6.1.1.4'
N N 0.0061 0.0033 'International Tables Vol C Tables 4.2.6.8 and 6.1.1.4'
O O 0.0106 0.0060 'International Tables Vol C Tables 4.2.6.8 and 6.1.1.4'
Cl Cl 0.1484 0.1585 'International Tables Vol C Tables 4.2.6.8 and 6.1.1.4'
Zn Zn 0.2839 1.4301 'International Tables Vol C Tables 4.2.6.8 and 6.1.1.4'

loop_
_geom_angle_atom_site_label_1
_geom_angle_atom_site_label_2
_geom_angle_atom_site_label_3
_geom_angle
_geom_angle_site_symmetry_1
_geom_angle_site_symmetry_3
_geom_angle_publ_flag
Cl3 Zn1 Cl4 108.51(4) . . ?
Cl3 Zn1 Cl2 113.62(4) . . ?
Cl4 Zn1 Cl2 108.96(4) . . ?
Cl3 Zn1 Cl1 108.81(5) . . ?
Cl4 Zn1 Cl1 109.42(4) . . ?
Cl2 Zn1 Cl1 107.47(4) . . ?
C13 N2 C23 119.8(3) . . ?
C13 N2 C16 120.9(3) . . ?
C23 N2 C16 119.2(3) . . ?
C14 N1 C7 120.1(3) . . ?
C14 N1 C11 119.8(3) . . ?
C7 N1 C11 120.1(3) . . ?
C15 C26 C18 117.3(3) . . ?
C15 C26 C24 119.1(3) . . ?
C18 C26 C24 123.6(3) . . ?
C24 C25 C22 123.6(3) . . ?
C25 C24 C26 126.6(3) . . ?
N2 C23 C20 120.9(3) . . ?
C21 C22 C20 116.3(3) . . ?
C21 C22 C25 121.0(3) . . ?
C20 C22 C25 122.6(3) . . ?
C13 C21 C22 121.0(3) . . ?
C23 C20 C22 120.9(3) . . ?
C9 C19 C8 119.3(4) . . ?
C9 C19 C11 120.9(4) . . ?
C8 C19 C11 119.8(4) . . ?
C14 C18 C26 119.5(3) . . ?
C3 C17 C10 120.4(4) . . ?
N2 C16 C10 110.8(3) . . ?
C7 C15 C26 121.0(3) . . ?
N1 C14 C18 121.8(3) . . ?
N2 C13 C21 121.0(3) . . ?
C10 C12 C6 120.6(4) . . ?
N1 C11 C19 112.2(3) . . ?
C12 C10 C17 119.0(3) . . ?
C12 C10 C16 121.5(3) . . ?
C17 C10 C16 119.5(3) . . ?
C4 C9 C19 121.2(5) . . ?
C19 C8 C2 120.0(5) . . ?
N1 C7 C15 120.4(4) . . ?
C5 C6 C12 119.6(4) . . ?
C3 C5 C6 120.7(4) . . ?
C9 C4 C1 120.1(6) . . ?
C5 C3 C17 119.6(4) . . ?
C1 C2 C8 118.7(5) . . ?
C4 C1 C2 120.7(5) . . ?

loop_
_geom_bond_atom_site_label_1
_geom_bond_atom_site_label_2
_geom_bond_distance
_geom_bond_site_symmetry_2
_geom_bond_publ_flag
Zn1 Cl3 2.2587(11) . ?
Zn1 Cl4 2.2624(10) . ?
Zn1 Cl2 2.2659(10) . ?
Zn1 Cl1 2.2800(11) . ?
N2 C13 1.339(4) . ?
N2 C23 1.342(4) . ?
N2 C16 1.495(4) . ?
N1 C14 1.336(5) . ?
N1 C7 1.336(5) . ?
N1 C11 1.488(5) . ?
C26 C15 1.382(5) . ?
C26 C18 1.394(4) . ?
C26 C24 1.452(5) . ?
C25 C24 1.324(5) . ?
C25 C22 1.452(5) . ?
C23 C20 1.359(5) . ?
C22 C21 1.385(5) . ?
C22 C20 1.393(5) . ?
C21 C13 1.360(5) . ?
C19 C9 1.367(6) . ?
C19 C8 1.370(5) . ?
C19 C11 1.508(5) . ?
C18 C14 1.361(5) . ?
C17 C3 1.380(5) . ?
C17 C10 1.384(5) . ?
C16 C10 1.499(5) . ?
C15 C7 1.364(5) . ?
C12 C10 1.374(5) . ?
C12 C6 1.378(5) . ?
C9 C4 1.340(7) . ?
C8 C2 1.390(7) . ?
C6 C5 1.372(7) . ?
C5 C3 1.366(6) . ?
C4 C1 1.362(8) . ?
C2 C1 1.369(8) . ?
